data_4348160
loop_
_publ_author_name
'Mikhailov, Maxim A.'
'Brylev, Konstantin A.'
'Abramov, Pavel A.'
'Sakuda, Eri'
'Akagi, Soichiro'
'Ito, Akitaka'
'Kitamura, Noboru'
'Sokolov, Maxim N.'

_publ_section_title
;
 Synthetic Tuning of Redox, Spectroscopic, and Photophysical Properties of
 {Mo6I8}(4+) Core Cluster Complexes by Terminal Carboxylate Ligands.
;
_journal_issue 17
_journal_name_full 'Inorganic chemistry'
_journal_page_first 8437
_journal_page_last 8445
_journal_paper_doi 10.1021/acs.inorgchem.6b01042
_journal_volume 55
_journal_year 2016
_chemical_formula_structural ((C4H9)4N)2[Mo6I8(O2CC2F5)6]
_chemical_formula_sum 'C50 H72 F30 I8 Mo6 N2 O12'
_chemical_formula_weight 3053.93
_space_group_crystal_system monoclinic
_space_group_IT_number 14
_space_group_name_Hall '-P 2yn'
_space_group_name_H-M_alt 'P 1 21/n 1'
_atom_sites_solution_hydrogens geom
_audit_creation_method SHELXL-2014/7
_cell_angle_alpha 90
_cell_angle_beta 105.9590(10)
_cell_angle_gamma 90
_cell_formula_units_Z 2
_cell_length_a 12.5244(5)
_cell_length_b 21.0853(8)
_cell_length_c 16.6103(5)
_cell_measurement_reflns_used 9402
_cell_measurement_temperature 150(2)
_cell_measurement_theta_max 27.50
_cell_measurement_theta_min 2.65
_cell_volume 4217.4(3)
_computing_cell_refinement 'SAINT (Bruker-AXS, 2004)'
_computing_data_collection 'APEX2 (Bruker-AXS, 2004)'
_computing_data_reduction 'SAINT (Bruker-AXS, 2004)'
_computing_molecular_graphics 'SHELXLE (Sheldrick, 2011)'
_computing_publication_material 'CIFTAB-2014 (Sheldrick, 2014)'
_computing_structure_refinement 'SHELXL-2014 (Sheldrick, 2014)'
_computing_structure_solution 'SHELXS-2014 (Sheldrick, 2014)'
_diffrn_ambient_temperature 150(2)
_diffrn_detector_area_resol_mean 25
_diffrn_measured_fraction_theta_full 1.000
_diffrn_measured_fraction_theta_max 0.998
_diffrn_measurement_device_type 'Bruker Apex Duo'
_diffrn_measurement_method '\f and \w scans'
_diffrn_radiation_monochromator graphite
_diffrn_radiation_probe x-ray
_diffrn_radiation_source 'fine-focus sealed tube'
_diffrn_radiation_type MoK\a
_diffrn_radiation_wavelength 0.71073
_diffrn_reflns_av_R_equivalents 0.0335
_diffrn_reflns_av_unetI/netI 0.0283
_diffrn_reflns_Laue_measured_fraction_full 1.000
_diffrn_reflns_Laue_measured_fraction_max 0.998
_diffrn_reflns_limit_h_max 16
_diffrn_reflns_limit_h_min -16
_diffrn_reflns_limit_k_max 27
_diffrn_reflns_limit_k_min -27
_diffrn_reflns_limit_l_max 21
_diffrn_reflns_limit_l_min -19
_diffrn_reflns_number 45446
_diffrn_reflns_point_group_measured_fraction_full 1.000
_diffrn_reflns_point_group_measured_fraction_max 0.998
_diffrn_reflns_theta_full 25.242
_diffrn_reflns_theta_max 27.540
_diffrn_reflns_theta_min 1.817
_diffrn_standards_decay_% 0
_diffrn_standards_number 0
_exptl_absorpt_coefficient_mu 3.909
_exptl_absorpt_correction_T_max 0.651
_exptl_absorpt_correction_T_min 0.480
_exptl_absorpt_correction_type multi-scan
_exptl_absorpt_process_details 'SADABS (Bruker-AXS, 2004)'
_exptl_crystal_colour block
_exptl_crystal_density_diffrn 2.405
_exptl_crystal_description brown
_exptl_crystal_F_000 2856
_exptl_crystal_size_max 0.220
_exptl_crystal_size_mid 0.144
_exptl_crystal_size_min 0.120
_refine_diff_density_max 2.726
_refine_diff_density_min -1.838
_refine_diff_density_rms 0.170
_refine_ls_extinction_method none
_refine_ls_goodness_of_fit_ref 1.053
_refine_ls_hydrogen_treatment constr
_refine_ls_matrix_type full
_refine_ls_number_parameters 487
_refine_ls_number_reflns 9699
_refine_ls_number_restraints 30
_refine_ls_restrained_S_all 1.062
_refine_ls_R_factor_all 0.0443
_refine_ls_R_factor_gt 0.0353
_refine_ls_shift/su_max 0.001
_refine_ls_shift/su_mean 0.000
_refine_ls_structure_factor_coef Fsqd
_refine_ls_weighting_details 'w=1/[\s^2^(Fo^2^)+(0.0348P)^2^+30.1006P] where P=(Fo^2^+2Fc^2^)/3'
_refine_ls_weighting_scheme calc
_refine_ls_wR_factor_gt 0.0832
_refine_ls_wR_factor_ref 0.0891
_reflns_Friedel_coverage 0.000
_reflns_number_gt 8254
_reflns_number_total 9699
_reflns_threshold_expression >2\s(I)
_cod_data_source_file ic6b01042_si_001.cif
_cod_data_source_block 814n
_cod_original_sg_symbol_H-M 'P 21/n'
_cod_database_code 4348160
_shelx_shelxl_version_number 2014/7
_shelx_space_group_comment
;
The symmetry employed for this shelxl refinement is uniquely defined
by the following loop, which should always be used as a source of
symmetry information in preference to the above space-group names.
They are only intended as comments.
;
_shelx_estimated_absorpt_t_min 0.480
_shelx_estimated_absorpt_t_max 0.651

loop_
_space_group_symop_operation_xyz
'x, y, z'
'-x+1/2, y+1/2, -z+1/2'
'-x, -y, -z'
'x-1/2, -y-1/2, z-1/2'

loop_
_atom_site_label
_atom_site_type_symbol
_atom_site_fract_x
_atom_site_fract_y
_atom_site_fract_z
_atom_site_U_iso_or_equiv
_atom_site_adp_type
_atom_site_occupancy
_atom_site_site_symmetry_order
_atom_site_calc_flag
_atom_site_refinement_flags_posn
_atom_site_refinement_flags_adp
Mo1 Mo 0.65486(3) -0.01343(2) 0.53487(3) 0.01443(9) Uani 1 1 d . .
Mo2 Mo 0.47946(3) -0.08292(2) 0.45621(3) 0.01391(9) Uani 1 1 d . .
Mo3 Mo 0.48798(4) -0.03073(2) 0.60357(3) 0.01470(9) Uani 1 1 d . .
I1 I 0.62770(3) -0.13212(2) 0.59950(2) 0.02011(8) Uani 1 1 d . .
I2 I 0.65206(3) -0.06844(2) 0.38164(2) 0.02038(8) Uani 1 1 d . .
I3 I 0.30534(3) -0.10366(2) 0.52538(2) 0.01893(8) Uani 1 1 d . .
I4 I 0.67056(3) 0.04038(2) 0.69051(2) 0.01926(8) Uani 1 1 d . .
O22 O 0.4658(3) -0.17531(16) 0.4019(2) 0.0211(8) Uani 1 1 d . .
O12 O 0.8275(3) -0.03486(17) 0.5680(2) 0.0224(8) Uani 1 1 d . .
O32 O 0.4763(4) -0.06001(18) 0.7240(2) 0.0277(9) Uani 1 1 d . .
O11 O 0.9178(3) 0.04686(19) 0.6449(3) 0.0308(9) Uani 1 1 d . .
O21 O 0.4160(4) -0.2461(2) 0.4865(3) 0.0403(11) Uani 1 1 d . .
O31 O 0.4302(4) -0.1636(2) 0.7196(3) 0.0395(11) Uani 1 1 d . .
F11 F 1.0254(3) -0.06393(18) 0.5426(2) 0.0359(8) Uani 1 1 d . .
F21 F 0.4256(4) -0.33438(17) 0.3700(3) 0.0522(12) Uani 1 1 d . .
F12 F 1.1093(3) -0.00396(19) 0.6470(3) 0.0489(11) Uani 1 1 d . .
F22 F 0.4989(5) -0.2653(2) 0.3050(2) 0.0587(14) Uani 1 1 d . .
F25 F 0.6526(4) -0.3465(2) 0.3838(3) 0.0648(14) Uani 1 1 d . .
F24 F 0.6048(5) -0.3393(3) 0.4966(3) 0.0734(16) Uani 1 1 d . .
F23 F 0.6780(4) -0.2594(3) 0.4531(4) 0.0789(18) Uani 1 1 d . .
F15 F 1.1331(4) -0.1254(2) 0.6880(3) 0.0650(14) Uani 1 1 d . .
F14 F 0.9584(4) -0.1418(2) 0.6474(4) 0.083(2) Uani 1 1 d . .
F35 F 0.3233(6) -0.0389(4) 0.8257(4) 0.098(2) Uani 1 1 d . .
F34 F 0.4276(6) -0.0554(3) 0.9588(4) 0.097(2) Uani 1 1 d . U
F32 F 0.5739(5) -0.1153(4) 0.8972(3) 0.091(2) Uani 1 1 d . .
F31 F 0.3959(4) -0.1529(3) 0.8683(3) 0.0675(14) Uani 1 1 d . U
F33 F 0.5068(6) -0.0034(3) 0.8776(4) 0.098(2) Uani 1 1 d . U
F13 F 1.0262(6) -0.0779(3) 0.7507(4) 0.0905(19) Uani 1 1 d . U
N1 N -0.1432(4) -0.1484(2) 0.1815(3) 0.0221(9) Uani 1 1 d . .
C141 C -0.2475(5) -0.1857(3) 0.1411(4) 0.0258(12) Uani 1 1 d . .
H14A H -0.2408 -0.2283 0.1669 0.031 Uiso 1 1 calc R U
H14B H -0.2527 -0.1913 0.0809 0.031 Uiso 1 1 calc R U
C131 C -0.1471(5) -0.0825(3) 0.1443(4) 0.0287(12) Uani 1 1 d . .
H13A H -0.0778 -0.0600 0.1732 0.034 Uiso 1 1 calc R U
H13B H -0.2096 -0.0590 0.1562 0.034 Uiso 1 1 calc R U
C112 C -0.1430(5) -0.1995(3) 0.3223(3) 0.0270(12) Uani 1 1 d . .
H11A H -0.1095 -0.2360 0.3008 0.032 Uiso 1 1 calc R U
H11B H -0.2231 -0.2083 0.3132 0.032 Uiso 1 1 calc R U
C111 C -0.1290(5) -0.1397(3) 0.2746(3) 0.0254(12) Uani 1 1 d . .
H11C H -0.1835 -0.1078 0.2819 0.031 Uiso 1 1 calc R U
H11D H -0.0539 -0.1222 0.3003 0.031 Uiso 1 1 calc R U
C12 C 1.0217(4) -0.0418(3) 0.6177(4) 0.0237(11) Uani 1 1 d . .
C11 C 0.9118(5) -0.0044(2) 0.6104(3) 0.0208(10) Uani 1 1 d . .
C122 C 0.0660(5) -0.1508(3) 0.1919(4) 0.0307(13) Uani 1 1 d . .
H12A H 0.0772 -0.1306 0.2474 0.037 Uiso 1 1 calc R U
H12B H 0.0649 -0.1170 0.1503 0.037 Uiso 1 1 calc R U
C22 C 0.4937(5) -0.2841(3) 0.3811(4) 0.0293(13) Uani 1 1 d . .
C31 C 0.4508(6) -0.1124(3) 0.7519(4) 0.0324(14) Uani 1 1 d . .
C143 C -0.4537(5) -0.1984(3) 0.1168(5) 0.0393(15) Uani 1 1 d . .
H14C H -0.4382 -0.2395 0.1465 0.047 Uiso 1 1 calc R U
H14D H -0.4638 -0.2065 0.0565 0.047 Uiso 1 1 calc R U
C121 C -0.0442(5) -0.1859(3) 0.1684(4) 0.0247(11) Uani 1 1 d . .
H12C H -0.0358 -0.2254 0.2020 0.030 Uiso 1 1 calc R U
H12D H -0.0613 -0.1984 0.1088 0.030 Uiso 1 1 calc R U
C123 C 0.1620(5) -0.1969(3) 0.1946(4) 0.0366(15) Uani 1 1 d . .
H12E H 0.1418 -0.2240 0.1440 0.044 Uiso 1 1 calc R U
H12F H 0.2287 -0.1722 0.1932 0.044 Uiso 1 1 calc R U
C114 C 0.0376(5) -0.1934(3) 0.4387(4) 0.0326(13) Uani 1 1 d . .
H11E H 0.0676 -0.1880 0.4993 0.049 Uiso 1 1 calc R U
H11F H 0.0618 -0.2343 0.4219 0.049 Uiso 1 1 calc R U
H11G H 0.0647 -0.1591 0.4097 0.049 Uiso 1 1 calc R U
C113 C -0.0876(5) -0.1915(3) 0.4159(4) 0.0301(13) Uani 1 1 d . .
H11H H -0.1110 -0.1505 0.4344 0.036 Uiso 1 1 calc R U
H11I H -0.1139 -0.2256 0.4466 0.036 Uiso 1 1 calc R U
C21 C 0.4524(5) -0.2304(3) 0.4290(3) 0.0248(12) Uani 1 1 d . .
C132 C -0.1607(6) -0.0799(3) 0.0503(4) 0.0380(15) Uani 1 1 d . .
H13C H -0.0993 -0.1035 0.0370 0.046 Uiso 1 1 calc R U
H13D H -0.2315 -0.1004 0.0201 0.046 Uiso 1 1 calc R U
C23 C 0.6090(6) -0.3078(3) 0.4290(4) 0.0391(15) Uani 1 1 d . .
C142 C -0.3547(5) -0.1550(3) 0.1488(4) 0.0308(13) Uani 1 1 d . .
H14E H -0.3469 -0.1446 0.2082 0.037 Uiso 1 1 calc R U
H14F H -0.3674 -0.1149 0.1164 0.037 Uiso 1 1 calc R U
C133 C -0.1601(7) -0.0116(4) 0.0212(5) 0.0500(19) Uani 1 1 d . .
H13E H -0.2195 0.0122 0.0368 0.060 Uiso 1 1 calc R U
H13F H -0.0882 0.0082 0.0504 0.060 Uiso 1 1 calc R U
C134 C -0.1774(8) -0.0066(5) -0.0726(6) 0.068(3) Uani 1 1 d . .
H13G H -0.1764 0.0381 -0.0884 0.101 Uiso 1 1 calc R U
H13H H -0.1178 -0.0294 -0.0882 0.101 Uiso 1 1 calc R U
H13I H -0.2492 -0.0254 -0.1018 0.101 Uiso 1 1 calc R U
C13 C 1.0354(7) -0.0982(4) 0.6768(5) 0.0476(19) Uani 1 1 d . .
C124 C 0.1906(6) -0.2389(4) 0.2709(5) 0.0496(19) Uani 1 1 d . .
H12G H 0.2521 -0.2670 0.2689 0.074 Uiso 1 1 calc R U
H12H H 0.2126 -0.2126 0.3214 0.074 Uiso 1 1 calc R U
H12I H 0.1256 -0.2644 0.2721 0.074 Uiso 1 1 calc R U
C144 C -0.5605(6) -0.1712(4) 0.1286(5) 0.0493(18) Uani 1 1 d . .
H14G H -0.6214 -0.2012 0.1068 0.074 Uiso 1 1 calc R U
H14H H -0.5518 -0.1640 0.1883 0.074 Uiso 1 1 calc R U
H14I H -0.5774 -0.1310 0.0983 0.074 Uiso 1 1 calc R U
C33 C 0.4236(10) -0.0478(6) 0.8736(7) 0.079(3) Uani 1 1 d . U
C32 C 0.4581(10) -0.1069(4) 0.8480(5) 0.069(3) Uani 1 1 d . .

loop_
_atom_site_aniso_label
_atom_site_aniso_U_11
_atom_site_aniso_U_22
_atom_site_aniso_U_33
_atom_site_aniso_U_23
_atom_site_aniso_U_13
_atom_site_aniso_U_12
Mo1 0.0163(2) 0.01176(19) 0.0162(2) -0.00174(15) 0.00603(16) -0.00035(15)
Mo2 0.0178(2) 0.01050(18) 0.0146(2) -0.00160(15) 0.00641(16) -0.00083(15)
Mo3 0.0198(2) 0.01208(19) 0.0138(2) -0.00080(15) 0.00724(16) -0.00163(15)
I1 0.02578(18) 0.01329(15) 0.02038(17) 0.00139(12) 0.00485(13) 0.00142(12)
I2 0.02367(17) 0.01855(16) 0.02292(18) -0.00565(12) 0.01311(13) -0.00080(13)
I3 0.02154(16) 0.01519(15) 0.02251(17) -0.00143(12) 0.01016(13) -0.00424(12)
I4 0.02379(17) 0.01753(16) 0.01549(16) -0.00228(12) 0.00377(12) -0.00196(12)
O22 0.027(2) 0.0130(17) 0.023(2) -0.0042(14) 0.0077(15) -0.0024(15)
O12 0.0175(18) 0.0186(18) 0.030(2) -0.0051(15) 0.0043(15) -0.0004(14)
O32 0.046(3) 0.0201(19) 0.021(2) -0.0004(15) 0.0157(18) -0.0080(18)
O11 0.025(2) 0.025(2) 0.042(3) -0.0113(18) 0.0089(18) -0.0025(17)
O21 0.070(3) 0.024(2) 0.035(3) 0.0070(18) 0.028(2) 0.004(2)
O31 0.074(3) 0.022(2) 0.028(2) -0.0001(17) 0.023(2) -0.008(2)
F11 0.040(2) 0.040(2) 0.032(2) -0.0042(16) 0.0169(16) 0.0115(17)
F21 0.046(2) 0.0215(18) 0.082(3) -0.023(2) 0.004(2) -0.0045(17)
F12 0.0189(18) 0.041(2) 0.083(3) -0.024(2) 0.0085(18) -0.0048(16)
F22 0.116(4) 0.038(2) 0.027(2) 0.0016(17) 0.029(2) 0.029(3)
F25 0.062(3) 0.065(3) 0.067(3) -0.023(2) 0.016(2) 0.030(3)
F24 0.081(4) 0.085(4) 0.049(3) 0.026(3) 0.009(3) 0.037(3)
F23 0.037(3) 0.062(3) 0.133(5) -0.042(3) 0.016(3) -0.010(2)
F15 0.052(3) 0.060(3) 0.073(3) 0.013(2) 0.000(2) 0.033(2)
F14 0.058(3) 0.039(3) 0.159(6) 0.047(3) 0.040(3) 0.010(2)
F35 0.103(5) 0.136(6) 0.067(4) 0.017(4) 0.044(3) 0.068(4)
F34 0.100(2) 0.097(2) 0.094(2) -0.0016(10) 0.0297(11) -0.0017(10)
F32 0.064(4) 0.152(6) 0.045(3) 0.013(3) -0.004(3) 0.024(4)
F31 0.0728(16) 0.0669(16) 0.0656(16) 0.0011(9) 0.0237(10) -0.0048(10)
F33 0.102(2) 0.097(2) 0.096(2) -0.0019(10) 0.0287(11) -0.0046(10)
F13 0.093(2) 0.091(2) 0.088(2) 0.0024(10) 0.0262(11) 0.0043(10)
N1 0.027(2) 0.016(2) 0.025(2) -0.0053(18) 0.0099(19) -0.0008(18)
C141 0.027(3) 0.025(3) 0.025(3) -0.005(2) 0.008(2) -0.005(2)
C131 0.030(3) 0.020(3) 0.038(3) 0.003(2) 0.012(3) 0.003(2)
C112 0.032(3) 0.028(3) 0.023(3) -0.004(2) 0.010(2) -0.008(2)
C111 0.030(3) 0.025(3) 0.022(3) -0.006(2) 0.008(2) 0.000(2)
C12 0.019(3) 0.023(3) 0.029(3) -0.004(2) 0.007(2) -0.001(2)
C11 0.027(3) 0.014(2) 0.023(3) 0.000(2) 0.010(2) 0.001(2)
C122 0.033(3) 0.026(3) 0.040(4) -0.013(3) 0.022(3) -0.006(2)
C22 0.046(4) 0.015(2) 0.025(3) -0.003(2) 0.007(3) 0.001(2)
C31 0.053(4) 0.024(3) 0.024(3) 0.002(2) 0.017(3) -0.003(3)
C143 0.030(3) 0.041(4) 0.048(4) -0.009(3) 0.014(3) -0.008(3)
C121 0.030(3) 0.020(3) 0.025(3) -0.006(2) 0.010(2) 0.000(2)
C123 0.030(3) 0.034(3) 0.051(4) -0.018(3) 0.021(3) -0.005(3)
C114 0.034(3) 0.027(3) 0.035(3) 0.007(3) 0.006(3) -0.003(3)
C113 0.033(3) 0.030(3) 0.028(3) -0.004(2) 0.010(2) 0.000(2)
C21 0.033(3) 0.017(2) 0.021(3) -0.002(2) 0.002(2) 0.003(2)
C132 0.042(4) 0.037(3) 0.033(4) 0.005(3) 0.007(3) -0.003(3)
C23 0.039(4) 0.037(4) 0.041(4) -0.012(3) 0.011(3) 0.005(3)
C142 0.025(3) 0.031(3) 0.036(3) -0.004(3) 0.008(2) -0.001(2)
C133 0.056(5) 0.046(4) 0.047(4) 0.018(3) 0.014(4) -0.005(4)
C134 0.065(6) 0.078(6) 0.057(5) 0.035(5) 0.012(4) -0.014(5)
C13 0.055(5) 0.045(4) 0.045(4) 0.012(3) 0.018(3) 0.028(4)
C124 0.032(4) 0.056(5) 0.055(5) -0.014(4) 0.003(3) 0.009(3)
C144 0.038(4) 0.054(5) 0.059(5) -0.004(4) 0.018(3) -0.004(3)
C33 0.080(3) 0.080(3) 0.078(3) 0.0000(10) 0.0228(13) -0.0008(10)
C32 0.145(10) 0.042(4) 0.038(4) -0.001(3) 0.053(6) -0.033(5)

loop_
_atom_type_symbol
_atom_type_description
_atom_type_scat_dispersion_real
_atom_type_scat_dispersion_imag
_atom_type_scat_source
C C 0.0033 0.0016 'International Tables Vol C Tables 4.2.6.8 and 6.1.1.4'
H H 0.0000 0.0000 'International Tables Vol C Tables 4.2.6.8 and 6.1.1.4'
N N 0.0061 0.0033 'International Tables Vol C Tables 4.2.6.8 and 6.1.1.4'
O O 0.0106 0.0060 'International Tables Vol C Tables 4.2.6.8 and 6.1.1.4'
Mo Mo -1.6832 0.6857 'International Tables Vol C Tables 4.2.6.8 and 6.1.1.4'
I I -0.4742 1.8119 'International Tables Vol C Tables 4.2.6.8 and 6.1.1.4'
F F 0.0171 0.0103 'International Tables Vol C Tables 4.2.6.8 and 6.1.1.4'

loop_
_geom_angle_atom_site_label_1
_geom_angle_atom_site_label_2
_geom_angle_atom_site_label_3
_geom_angle
_geom_angle_site_symmetry_1
_geom_angle_site_symmetry_3
O12 Mo1 Mo3 133.72(11) . 3_656
O12 Mo1 Mo2 130.70(10) . .
Mo3 Mo1 Mo2 60.095(15) 3_656 .
O12 Mo1 Mo3 136.08(11) . .
Mo3 Mo1 Mo3 89.877(18) 3_656 .
Mo2 Mo1 Mo3 59.820(15) . .
O12 Mo1 Mo2 139.36(10) . 3_656
Mo3 Mo1 Mo2 59.839(15) 3_656 3_656
Mo2 Mo1 Mo2 89.917(17) . 3_656
Mo3 Mo1 Mo2 60.008(15) . 3_656
O12 Mo1 I3 90.68(10) . 3_656
Mo3 Mo1 I3 61.291(14) 3_656 3_656
Mo2 Mo1 I3 121.379(19) . 3_656
Mo3 Mo1 I3 121.215(19) . 3_656
Mo2 Mo1 I3 61.216(14) 3_656 3_656
O12 Mo1 I4 92.24(10) . .
Mo3 Mo1 I4 121.276(19) 3_656 .
Mo2 Mo1 I4 121.217(19) . .
Mo3 Mo1 I4 61.408(14) . .
Mo2 Mo1 I4 61.445(14) 3_656 .
I3 Mo1 I4 89.913(15) 3_656 .
O12 Mo1 I1 86.13(10) . .
Mo3 Mo1 I1 121.571(19) 3_656 .
Mo2 Mo1 I1 61.482(14) . .
Mo3 Mo1 I1 61.204(14) . .
Mo2 Mo1 I1 121.196(19) 3_656 .
I3 Mo1 I1 176.75(2) 3_656 .
I4 Mo1 I1 89.607(16) . .
O12 Mo1 I2 84.53(10) . .
Mo3 Mo1 I2 61.343(14) 3_656 .
Mo2 Mo1 I2 61.444(14) . .
Mo3 Mo1 I2 121.258(19) . .
Mo2 Mo1 I2 121.173(19) 3_656 .
I3 Mo1 I2 89.960(16) 3_656 .
I4 Mo1 I2 176.77(2) . .
I1 Mo1 I2 90.337(15) . .
O22 Mo2 Mo3 138.19(10) . .
O22 Mo2 Mo1 131.97(10) . .
Mo3 Mo2 Mo1 60.137(15) . .
O22 Mo2 Mo1 137.76(10) . 3_656
Mo3 Mo2 Mo1 59.998(15) . 3_656
Mo1 Mo2 Mo1 90.084(17) . 3_656
O22 Mo2 Mo3 131.71(10) . 3_656
Mo3 Mo2 Mo3 89.960(17) . 3_656
Mo1 Mo2 Mo3 59.922(15) . 3_656
Mo1 Mo2 Mo3 59.994(15) 3_656 3_656
O22 Mo2 I3 92.91(10) . .
Mo3 Mo2 I3 61.284(14) . .
Mo1 Mo2 I3 121.416(19) . .
Mo1 Mo2 I3 61.044(14) 3_656 .
Mo3 Mo2 I3 121.029(18) 3_656 .
O22 Mo2 I4 88.15(10) . 3_656
Mo3 Mo2 I4 121.259(19) . 3_656
Mo1 Mo2 I4 121.253(18) . 3_656
Mo1 Mo2 I4 61.270(14) 3_656 3_656
Mo3 Mo2 I4 61.342(14) 3_656 3_656
I3 Mo2 I4 89.722(16) . 3_656
O22 Mo2 I1 88.77(10) . .
Mo3 Mo2 I1 61.241(14) . .
Mo1 Mo2 I1 61.305(14) . .
Mo1 Mo2 I1 121.230(18) 3_656 .
Mo3 Mo2 I1 121.222(19) 3_656 .
I3 Mo2 I1 90.147(16) . .
I4 Mo2 I1 176.899(19) 3_656 .
O22 Mo2 I2 83.91(10) . .
Mo3 Mo2 I2 121.593(19) . .
Mo1 Mo2 I2 61.462(14) . .
Mo1 Mo2 I2 121.273(19) 3_656 .
Mo3 Mo2 I2 61.295(14) 3_656 .
I3 Mo2 I2 176.781(19) . .
I4 Mo2 I2 89.708(16) 3_656 .
I1 Mo2 I2 90.251(16) . .
O32 Mo3 Mo2 138.28(10) . .
O32 Mo3 Mo1 134.98(12) . 3_656
Mo2 Mo3 Mo1 60.164(15) . 3_656
O32 Mo3 Mo1 134.69(12) . .
Mo2 Mo3 Mo1 60.043(15) . .
Mo1 Mo3 Mo1 90.125(18) 3_656 .
O32 Mo3 Mo2 131.67(10) . 3_656
Mo2 Mo3 Mo2 90.042(17) . 3_656
Mo1 Mo3 Mo2 59.985(15) 3_656 3_656
Mo1 Mo3 Mo2 60.001(15) . 3_656
O32 Mo3 I3 91.05(11) . .
Mo2 Mo3 I3 61.247(14) . .
Mo1 Mo3 I3 61.084(15) 3_656 .
Mo1 Mo3 I3 121.285(19) . .
Mo2 Mo3 I3 121.062(19) 3_656 .
O32 Mo3 I1 90.34(11) . .
Mo2 Mo3 I1 61.626(14) . .
Mo1 Mo3 I1 121.781(19) 3_656 .
Mo1 Mo3 I1 61.410(14) . .
Mo2 Mo3 I1 121.396(19) 3_656 .
I3 Mo3 I1 90.338(16) . .
O32 Mo3 I2 85.85(11) . 3_656
Mo2 Mo3 I2 121.700(19) . 3_656
Mo1 Mo3 I2 61.546(14) 3_656 3_656
Mo1 Mo3 I2 121.465(19) . 3_656
Mo2 Mo3 I2 61.480(14) 3_656 3_656
I3 Mo3 I2 89.958(16) . 3_656
I1 Mo3 I2 176.181(19) . 3_656
O32 Mo3 I4 85.86(11) . .
Mo2 Mo3 I4 121.325(19) . .
Mo1 Mo3 I4 121.377(18) 3_656 .
Mo1 Mo3 I4 61.293(14) . .
Mo2 Mo3 I4 61.403(14) 3_656 .
I3 Mo3 I4 176.911(19) . .
I1 Mo3 I4 89.657(16) . .
I2 Mo3 I4 89.843(16) 3_656 .
Mo3 I1 Mo1 57.386(14) . .
Mo3 I1 Mo2 57.133(13) . .
Mo1 I1 Mo2 57.213(14) . .
Mo3 I2 Mo2 57.224(13) 3_656 .
Mo3 I2 Mo1 57.110(14) 3_656 .
Mo2 I2 Mo1 57.094(13) . .
Mo1 I3 Mo2 57.739(13) 3_656 .
Mo1 I3 Mo3 57.623(14) 3_656 .
Mo2 I3 Mo3 57.470(14) . .
Mo1 I4 Mo3 57.299(14) . .
Mo1 I4 Mo2 57.287(14) . 3_656
Mo3 I4 Mo2 57.257(14) . 3_656
C21 O22 Mo2 133.3(3) . .
C11 O12 Mo1 131.8(3) . .
C31 O32 Mo3 132.9(4) . .
C141 N1 C131 111.6(4) . .
C141 N1 C111 111.2(4) . .
C131 N1 C111 106.6(4) . .
C141 N1 C121 107.5(4) . .
C131 N1 C121 110.6(4) . .
C111 N1 C121 109.5(4) . .
N1 C141 C142 114.4(5) . .
N1 C141 H14A 108.7 . .
C142 C141 H14A 108.7 . .
N1 C141 H14B 108.7 . .
C142 C141 H14B 108.7 . .
H14A C141 H14B 107.6 . .
N1 C131 C132 115.7(5) . .
N1 C131 H13A 108.4 . .
C132 C131 H13A 108.4 . .
N1 C131 H13B 108.4 . .
C132 C131 H13B 108.4 . .
H13A C131 H13B 107.4 . .
C111 C112 C113 110.6(5) . .
C111 C112 H11A 109.5 . .
C113 C112 H11A 109.5 . .
C111 C112 H11B 109.5 . .
C113 C112 H11B 109.5 . .
H11A C112 H11B 108.1 . .
N1 C111 C112 115.5(4) . .
N1 C111 H11C 108.4 . .
C112 C111 H11C 108.4 . .
N1 C111 H11D 108.4 . .
C112 C111 H11D 108.4 . .
H11C C111 H11D 107.5 . .
F12 C12 F11 108.2(5) . .
F12 C12 C13 107.2(5) . .
F11 C12 C13 107.6(5) . .
F12 C12 C11 110.2(4) . .
F11 C12 C11 110.9(4) . .
C13 C12 C11 112.7(5) . .
O11 C11 O12 130.2(5) . .
O11 C11 C12 118.2(5) . .
O12 C11 C12 111.6(4) . .
C121 C122 C123 110.3(5) . .
C121 C122 H12A 109.6 . .
C123 C122 H12A 109.6 . .
C121 C122 H12B 109.6 . .
C123 C122 H12B 109.6 . .
H12A C122 H12B 108.1 . .
F22 C22 F21 107.3(5) . .
F22 C22 C23 107.7(6) . .
F21 C22 C23 106.6(5) . .
F22 C22 C21 112.2(5) . .
F21 C22 C21 110.9(5) . .
C23 C22 C21 111.9(5) . .
O31 C31 O32 131.4(6) . .
O31 C31 C32 117.7(5) . .
O32 C31 C32 110.7(5) . .
C142 C143 C144 113.2(6) . .
C142 C143 H14C 108.9 . .
C144 C143 H14C 108.9 . .
C142 C143 H14D 108.9 . .
C144 C143 H14D 108.9 . .
H14C C143 H14D 107.8 . .
C122 C121 N1 115.1(4) . .
C122 C121 H12C 108.5 . .
N1 C121 H12C 108.5 . .
C122 C121 H12D 108.5 . .
N1 C121 H12D 108.5 . .
H12C C121 H12D 107.5 . .
C124 C123 C122 113.5(6) . .
C124 C123 H12E 108.9 . .
C122 C123 H12E 108.9 . .
C124 C123 H12F 108.9 . .
C122 C123 H12F 108.9 . .
H12E C123 H12F 107.7 . .
C113 C114 H11E 109.5 . .
C113 C114 H11F 109.5 . .
H11E C114 H11F 109.5 . .
C113 C114 H11G 109.5 . .
H11E C114 H11G 109.5 . .
H11F C114 H11G 109.5 . .
C114 C113 C112 113.8(5) . .
C114 C113 H11H 108.8 . .
C112 C113 H11H 108.8 . .
C114 C113 H11I 108.8 . .
C112 C113 H11I 108.8 . .
H11H C113 H11I 107.7 . .
O21 C21 O22 130.0(5) . .
O21 C21 C22 117.2(5) . .
O22 C21 C22 112.8(5) . .
C133 C132 C131 110.5(6) . .
C133 C132 H13C 109.5 . .
C131 C132 H13C 109.5 . .
C133 C132 H13D 109.5 . .
C131 C132 H13D 109.5 . .
H13C C132 H13D 108.1 . .
F24 C23 F25 107.1(6) . .
F24 C23 F23 107.7(6) . .
F25 C23 F23 108.1(6) . .
F24 C23 C22 110.8(6) . .
F25 C23 C22 112.6(6) . .
F23 C23 C22 110.4(6) . .
C143 C142 C141 111.6(5) . .
C143 C142 H14E 109.3 . .
C141 C142 H14E 109.3 . .
C143 C142 H14F 109.3 . .
C141 C142 H14F 109.3 . .
H14E C142 H14F 108.0 . .
C134 C133 C132 112.3(7) . .
C134 C133 H13E 109.1 . .
C132 C133 H13E 109.1 . .
C134 C133 H13F 109.1 . .
C132 C133 H13F 109.1 . .
H13E C133 H13F 107.9 . .
C133 C134 H13G 109.5 . .
C133 C134 H13H 109.5 . .
H13G C134 H13H 109.5 . .
C133 C134 H13I 109.5 . .
H13G C134 H13I 109.5 . .
H13H C134 H13I 109.5 . .
F15 C13 F14 107.6(6) . .
F15 C13 F13 108.8(7) . .
F14 C13 F13 108.8(7) . .
F15 C13 C12 111.5(6) . .
F14 C13 C12 111.2(6) . .
F13 C13 C12 108.7(6) . .
C123 C124 H12G 109.5 . .
C123 C124 H12H 109.5 . .
H12G C124 H12H 109.5 . .
C123 C124 H12I 109.5 . .
H12G C124 H12I 109.5 . .
H12H C124 H12I 109.5 . .
C143 C144 H14G 109.5 . .
C143 C144 H14H 109.5 . .
H14G C144 H14H 109.5 . .
C143 C144 H14I 109.5 . .
H14G C144 H14I 109.5 . .
H14H C144 H14I 109.5 . .
F35 C33 F33 121.2(10) . .
F35 C33 F34 113.0(9) . .
F33 C33 F34 102.2(9) . .
F35 C33 C32 105.2(10) . .
F33 C33 C32 108.6(9) . .
F34 C33 C32 105.7(9) . .
F31 C32 C33 108.3(9) . .
F31 C32 F32 108.9(7) . .
C33 C32 F32 105.9(8) . .
F31 C32 C31 108.9(7) . .
C33 C32 C31 115.5(8) . .
F32 C32 C31 109.1(7) . .

loop_
_geom_bond_atom_site_label_1
_geom_bond_atom_site_label_2
_geom_bond_distance
_geom_bond_site_symmetry_2
Mo1 O12 2.128(4) .
Mo1 Mo3 2.6632(6) 3_656
Mo1 Mo2 2.6649(6) .
Mo1 Mo3 2.6674(6) .
Mo1 Mo2 2.6677(6) 3_656
Mo1 I3 2.7604(5) 3_656
Mo1 I4 2.7802(5) .
Mo1 I1 2.7806(5) .
Mo1 I2 2.7885(5) .
Mo2 O22 2.134(3) .
Mo2 Mo3 2.6589(6) .
Mo2 Mo1 2.6677(6) 3_656
Mo2 Mo3 2.6679(6) 3_656
Mo2 I3 2.7649(5) .
Mo2 I4 2.7849(5) 3_656
Mo2 I1 2.7853(5) .
Mo2 I2 2.7880(5) .
Mo3 O32 2.136(4) .
Mo3 Mo1 2.6632(6) 3_656
Mo3 Mo2 2.6679(6) 3_656
Mo3 I3 2.7658(5) .
Mo3 I1 2.7752(5) .
Mo3 I2 2.7831(5) 3_656
Mo3 I4 2.7833(5) .
I2 Mo3 2.7831(5) 3_656
I3 Mo1 2.7603(5) 3_656
I4 Mo2 2.7850(5) 3_656
O22 C21 1.274(6) .
O12 C11 1.270(6) .
O32 C31 1.274(7) .
O11 C11 1.215(6) .
O21 C21 1.212(7) .
O31 C31 1.201(7) .
F11 C12 1.344(7) .
F21 C22 1.342(7) .
F12 C12 1.336(6) .
F22 C22 1.342(7) .
F25 C23 1.322(8) .
F24 C23 1.318(9) .
F23 C23 1.326(8) .
F15 C13 1.318(8) .
F14 C13 1.326(10) .
F35 C33 1.303(13) .
F34 C33 1.411(12) .
F32 C32 1.468(13) .
F31 C32 1.344(9) .
F33 C33 1.388(13) .
F13 C13 1.334(9) .
N1 C141 1.514(7) .
N1 C131 1.516(7) .
N1 C111 1.518(7) .
N1 C121 1.537(7) .
C141 C142 1.527(8) .
C141 H14A 0.9900 .
C141 H14B 0.9900 .
C131 C132 1.525(9) .
C131 H13A 0.9900 .
C131 H13B 0.9900 .
C112 C111 1.525(8) .
C112 C113 1.527(8) .
C112 H11A 0.9900 .
C112 H11B 0.9900 .
C111 H11C 0.9900 .
C111 H11D 0.9900 .
C12 C13 1.521(9) .
C12 C11 1.563(7) .
C122 C121 1.519(8) .
C122 C123 1.538(8) .
C122 H12A 0.9900 .
C122 H12B 0.9900 .
C22 C23 1.529(9) .
C22 C21 1.552(8) .
C31 C32 1.577(9) .
C143 C142 1.514(8) .
C143 C144 1.517(10) .
C143 H14C 0.9900 .
C143 H14D 0.9900 .
C121 H12C 0.9900 .
C121 H12D 0.9900 .
C123 C124 1.506(11) .
C123 H12E 0.9900 .
C123 H12F 0.9900 .
C114 C113 1.509(9) .
C114 H11E 0.9800 .
C114 H11F 0.9800 .
C114 H11G 0.9800 .
C113 H11H 0.9900 .
C113 H11I 0.9900 .
C132 C133 1.520(9) .
C132 H13C 0.9900 .
C132 H13D 0.9900 .
C142 H14E 0.9900 .
C142 H14F 0.9900 .
C133 C134 1.516(11) .
C133 H13E 0.9900 .
C133 H13F 0.9900 .
C134 H13G 0.9800 .
C134 H13H 0.9800 .
C134 H13I 0.9800 .
C124 H12G 0.9800 .
C124 H12H 0.9800 .
C124 H12I 0.9800 .
C144 H14G 0.9800 .
C144 H14H 0.9800 .
C144 H14I 0.9800 .
C33 C32 1.422(14) .
